data_4075193
loop_
_publ_author_name
'McGuinness, David S.'
'Brown, David B.'
'Tooze, Robert P.'
'Hess, Fiona M.'
'Dixon, John T.'
'Slawin, Alexandra M. Z.'

_publ_section_title
;
 Ethylene Trimerization with Cr&#x2212;PNP and Cr&#x2212;SNS
 Complexes:&#x00A0; Effect of Ligand Structure, Metal Oxidation State, and
 Role of Activator on Catalysis
;
_journal_issue 15
_journal_name_full Organometallics
_journal_page_first 3605
_journal_paper_doi 10.1021/om0601091
_journal_volume 25
_journal_year 2006
_chemical_formula_sum 'C24 H52 Cl2 Cr2 N2 S4'
_chemical_formula_weight 671.82
_chemical_name_systematic
; 
 ? 
;
_space_group_IT_number 2
_symmetry_cell_setting triclinic
_symmetry_space_group_name_Hall '-P 1'
_symmetry_space_group_name_H-M 'P -1'
_atom_sites_solution_hydrogens geom
_atom_sites_solution_primary direct
_atom_sites_solution_secondary difmap
_audit_creation_method SHELXL-97
_cell_angle_alpha 88.901(5)
_cell_angle_beta 70.838(5)
_cell_angle_gamma 68.979(5)
_cell_formula_units_Z 1
_cell_length_a 8.291(2)
_cell_length_b 9.907(3)
_cell_length_c 11.420(3)
_cell_measurement_reflns_used 38
_cell_measurement_temperature 125(2)
_cell_measurement_theta_max 28
_cell_measurement_theta_min 12
_cell_volume 821.9(4)
_computing_cell_refinement 'Bruker SMART'
_computing_data_collection 'Bruker SMART'
_computing_data_reduction 'Bruker SHELXTL'
_computing_molecular_graphics 'Bruker SHELXTL'
_computing_publication_material 'Bruker SHELXTL'
_computing_structure_refinement 'SHELXL-97 (Sheldrick, 1997)'
_computing_structure_solution 'SHELXS-97 (Sheldrick, 1990)'
_diffrn_ambient_temperature 125(2)
_diffrn_detector_area_resol_mean 0.83
_diffrn_measured_fraction_theta_full 0.970
_diffrn_measured_fraction_theta_max 0.970
_diffrn_measurement_device_type 'CCD area detector'
_diffrn_measurement_method 'phi and omega scans'
_diffrn_radiation_monochromator graphite
_diffrn_radiation_source 'fine-focus sealed tube'
_diffrn_radiation_type MoK\a
_diffrn_radiation_wavelength 0.71073
_diffrn_reflns_av_R_equivalents 0.0250
_diffrn_reflns_av_sigmaI/netI 0.0599
_diffrn_reflns_limit_h_max 9
_diffrn_reflns_limit_h_min -9
_diffrn_reflns_limit_k_max 9
_diffrn_reflns_limit_k_min -11
_diffrn_reflns_limit_l_max 13
_diffrn_reflns_limit_l_min -13
_diffrn_reflns_number 5276
_diffrn_reflns_theta_full 25.39
_diffrn_reflns_theta_max 25.39
_diffrn_reflns_theta_min 1.90
_exptl_absorpt_coefficient_mu 1.094
_exptl_absorpt_correction_T_max 1.00000
_exptl_absorpt_correction_T_min 0.4216
_exptl_absorpt_correction_type multi-scan
_exptl_crystal_colour blue
_exptl_crystal_density_diffrn 1.357
_exptl_crystal_density_method 'not measured'
_exptl_crystal_description prism
_exptl_crystal_F_000 356
_exptl_crystal_size_max .13
_exptl_crystal_size_mid .1
_exptl_crystal_size_min .1
_refine_diff_density_max 0.395
_refine_diff_density_min -0.378
_refine_diff_density_rms 0.083
_refine_ls_extinction_coef 0.0060(17)
_refine_ls_extinction_expression Fc^*^=kFc[1+0.001xFc^2^\l^3^/sin(2\q)]^-1/4^
_refine_ls_extinction_method SHELXL
_refine_ls_goodness_of_fit_ref 0.936
_refine_ls_hydrogen_treatment constr
_refine_ls_matrix_type full
_refine_ls_number_parameters 155
_refine_ls_number_reflns 2925
_refine_ls_number_restraints 0
_refine_ls_restrained_S_all 0.936
_refine_ls_R_factor_all 0.0670
_refine_ls_R_factor_gt 0.0395
_refine_ls_shift/su_max 0.002
_refine_ls_shift/su_mean 0.000
_refine_ls_structure_factor_coef Fsqd
_refine_ls_weighting_details 'calc w=1/[\s^2^(Fo^2^)+(0.0513P)^2^+0.0000P] where P=(Fo^2^+2Fc^2^)/3'
_refine_ls_weighting_scheme calc
_refine_ls_wR_factor_gt 0.0826
_refine_ls_wR_factor_ref 0.0902
_reflns_number_gt 2108
_reflns_number_total 2925
_reflns_threshold_expression >2sigma(I)
_cod_data_source_file om0601091si20060203_060133.cif
_cod_data_source_block sasol24
_cod_depositor_comments
;
The following automatic conversions were performed:

'_symmetry_cell_setting' value 'Triclinic' changed to 'triclinic'
according to /home/saulius/struct/CIF-dictionaries/cif_core.dic
dictionary named 'cif_core.dic' version 2.4.1 from 2010-06-29.

Automatic conversion script
Id: cif_fix_values 1715 2011-07-08 13:25:40Z adriana 
;
_cod_original_cell_volume 822.0(4)
_cod_original_sg_symbol_H-M P-1
_cod_database_code 4075193

loop_
_symmetry_equiv_pos_as_xyz
'x, y, z'
'-x, -y, -z'

loop_
_atom_site_label
_atom_site_type_symbol
_atom_site_fract_x
_atom_site_fract_y
_atom_site_fract_z
_atom_site_U_iso_or_equiv
_atom_site_adp_type
_atom_site_occupancy
_atom_site_symmetry_multiplicity
_atom_site_calc_flag
_atom_site_refinement_flags
Cr1 Cr 0.40488(7) 0.44509(6) 0.11136(5) 0.01486(17) Uani 1 1 d .
Cl1 Cl 0.13081(11) 0.39969(9) 0.19312(7) 0.0230(2) Uani 1 1 d .
S1 S 0.58565(11) 0.25341(9) 0.22258(7) 0.0169(2) Uani 1 1 d .
C2 C 0.8088(4) 0.2664(4) 0.1418(3) 0.0187(7) Uani 1 1 d .
H2A H 0.8372 0.3222 0.1980 0.022 Uiso 1 1 calc R
H2B H 0.9057 0.1675 0.1196 0.022 Uiso 1 1 calc R
C3 C 0.8088(4) 0.3411(3) 0.0237(3) 0.0182(7) Uani 1 1 d .
H3A H 0.9242 0.3596 -0.0114 0.022 Uiso 1 1 calc R
H3B H 0.8059 0.2753 -0.0391 0.022 Uiso 1 1 calc R
N4 N 0.6500(3) 0.4803(3) 0.0474(2) 0.0146(6) Uani 1 1 d .
C5 C 0.6703(5) 0.5928(3) 0.1191(3) 0.0182(7) Uani 1 1 d .
H5A H 0.6387 0.6844 0.0802 0.022 Uiso 1 1 calc R
H5B H 0.8011 0.5617 0.1117 0.022 Uiso 1 1 calc R
C6 C 0.5542(5) 0.6239(4) 0.2557(3) 0.0207(8) Uani 1 1 d .
H6A H 0.5733 0.7016 0.2960 0.025 Uiso 1 1 calc R
H6B H 0.5885 0.5354 0.2981 0.025 Uiso 1 1 calc R
S7 S 0.31459(11) 0.68132(9) 0.26657(7) 0.0182(2) Uani 1 1 d .
C8 C 0.1825(5) 0.6868(4) 0.4338(3) 0.0208(8) Uani 1 1 d .
C9 C 0.2364(5) 0.5358(4) 0.4768(3) 0.0260(8) Uani 1 1 d .
H9A H 0.1648 0.5416 0.5653 0.039 Uiso 1 1 calc R
H9B H 0.3679 0.4977 0.4652 0.039 Uiso 1 1 calc R
H9C H 0.2112 0.4708 0.4276 0.039 Uiso 1 1 calc R
C10 C -0.0158(5) 0.7421(4) 0.4387(3) 0.0295(9) Uani 1 1 d .
H10A H -0.0971 0.7487 0.5248 0.044 Uiso 1 1 calc R
H10B H -0.0310 0.6748 0.3852 0.044 Uiso 1 1 calc R
H10C H -0.0476 0.8386 0.4094 0.044 Uiso 1 1 calc R
C11 C 0.2116(5) 0.7935(4) 0.5110(3) 0.0318(9) Uani 1 1 d .
H11A H 0.1418 0.7964 0.5994 0.048 Uiso 1 1 calc R
H11B H 0.1688 0.8907 0.4843 0.048 Uiso 1 1 calc R
H11C H 0.3428 0.7623 0.4990 0.048 Uiso 1 1 calc R
C12 C 0.6224(5) 0.0621(3) 0.1775(3) 0.0201(8) Uani 1 1 d .
C13 C 0.6897(5) 0.0292(4) 0.0363(3) 0.0277(8) Uani 1 1 d .
H13A H 0.7080 -0.0717 0.0147 0.042 Uiso 1 1 calc R
H13B H 0.8065 0.0432 -0.0006 0.042 Uiso 1 1 calc R
H13C H 0.5980 0.0950 0.0038 0.042 Uiso 1 1 calc R
C14 C 0.4349(5) 0.0515(4) 0.2399(3) 0.0257(8) Uani 1 1 d .
H14A H 0.4431 -0.0472 0.2204 0.038 Uiso 1 1 calc R
H14B H 0.3445 0.1216 0.2089 0.038 Uiso 1 1 calc R
H14C H 0.3967 0.0733 0.3304 0.038 Uiso 1 1 calc R
C15 C 0.7613(5) -0.0398(4) 0.2318(4) 0.0317(9) Uani 1 1 d .
H15A H 0.7818 -0.1410 0.2089 0.047 Uiso 1 1 calc R
H15B H 0.7131 -0.0189 0.3229 0.047 Uiso 1 1 calc R
H15C H 0.8779 -0.0248 0.1984 0.047 Uiso 1 1 calc R

loop_
_atom_site_aniso_label
_atom_site_aniso_U_11
_atom_site_aniso_U_22
_atom_site_aniso_U_33
_atom_site_aniso_U_23
_atom_site_aniso_U_13
_atom_site_aniso_U_12
Cr1 0.0134(3) 0.0197(3) 0.0149(3) 0.0046(2) -0.0059(2) -0.0092(2)
Cl1 0.0190(4) 0.0343(5) 0.0221(5) 0.0091(4) -0.0077(4) -0.0171(4)
S1 0.0173(4) 0.0172(4) 0.0186(4) 0.0037(3) -0.0074(3) -0.0080(4)
C2 0.0152(17) 0.0195(18) 0.0252(18) 0.0040(15) -0.0099(15) -0.0082(15)
C3 0.0124(17) 0.0201(18) 0.0236(18) 0.0041(15) -0.0045(14) -0.0095(14)
N4 0.0137(14) 0.0163(14) 0.0179(14) 0.0038(11) -0.0074(12) -0.0087(12)
C5 0.0215(18) 0.0205(19) 0.0179(17) 0.0040(14) -0.0082(15) -0.0128(15)
C6 0.026(2) 0.0238(19) 0.0211(18) 0.0039(15) -0.0129(16) -0.0147(16)
S7 0.0204(5) 0.0190(5) 0.0161(4) 0.0028(3) -0.0074(4) -0.0074(4)
C8 0.0192(19) 0.0243(19) 0.0159(17) -0.0013(15) -0.0034(15) -0.0070(15)
C9 0.023(2) 0.028(2) 0.0213(19) 0.0043(16) -0.0035(15) -0.0073(17)
C10 0.025(2) 0.031(2) 0.025(2) 0.0032(17) -0.0036(17) -0.0066(17)
C11 0.037(2) 0.034(2) 0.022(2) -0.0043(17) -0.0091(18) -0.0115(19)
C12 0.0214(19) 0.0149(18) 0.0233(18) 0.0027(15) -0.0085(15) -0.0053(15)
C13 0.029(2) 0.024(2) 0.027(2) -0.0006(16) -0.0063(17) -0.0107(17)
C14 0.0210(19) 0.0217(19) 0.032(2) 0.0058(16) -0.0059(16) -0.0091(16)
C15 0.032(2) 0.021(2) 0.044(2) 0.0074(18) -0.0201(19) -0.0052(17)

loop_
_atom_type_symbol
_atom_type_description
_atom_type_scat_dispersion_real
_atom_type_scat_dispersion_imag
_atom_type_scat_source
C C 0.0033 0.0016 'International Tables Vol C Tables 4.2.6.8 and 6.1.1.4'
H H 0.0000 0.0000 'International Tables Vol C Tables 4.2.6.8 and 6.1.1.4'
N N 0.0061 0.0033 'International Tables Vol C Tables 4.2.6.8 and 6.1.1.4'
S S 0.1246 0.1234 'International Tables Vol C Tables 4.2.6.8 and 6.1.1.4'
Cl Cl 0.1484 0.1585 'International Tables Vol C Tables 4.2.6.8 and 6.1.1.4'
Cr Cr 0.3209 0.6236 'International Tables Vol C Tables 4.2.6.8 and 6.1.1.4'

loop_
_geom_angle_atom_site_label_1
_geom_angle_atom_site_label_2
_geom_angle_atom_site_label_3
_geom_angle
_geom_angle_site_symmetry_1
_geom_angle_site_symmetry_3
N4 Cr1 N4 89.79(10) 2_665 .
N4 Cr1 Cl1 93.27(8) 2_665 .
N4 Cr1 Cl1 176.94(7) . .
N4 Cr1 S1 151.73(8) 2_665 .
N4 Cr1 S1 81.55(7) . .
Cl1 Cr1 S1 95.62(4) . .
N4 Cr1 S7 106.70(8) 2_665 .
N4 Cr1 S7 80.16(8) . .
Cl1 Cr1 S7 99.16(4) . .
S1 Cr1 S7 98.30(4) . .
N4 Cr1 Cr1 44.96(7) 2_665 2_665
N4 Cr1 Cr1 44.82(7) . 2_665
Cl1 Cr1 Cr1 138.23(3) . 2_665
S1 Cr1 Cr1 121.13(4) . 2_665
S7 Cr1 Cr1 94.69(4) . 2_665
C2 S1 C12 103.97(15) . .
C2 S1 Cr1 96.38(10) . .
C12 S1 Cr1 115.03(10) . .
C3 C2 S1 110.9(2) . .
C3 C2 H2A 109.5 . .
S1 C2 H2A 109.5 . .
C3 C2 H2B 109.5 . .
S1 C2 H2B 109.5 . .
H2A C2 H2B 108.0 . .
N4 C3 C2 112.3(3) . .
N4 C3 H3A 109.1 . .
C2 C3 H3A 109.1 . .
N4 C3 H3B 109.1 . .
C2 C3 H3B 109.1 . .
H3A C3 H3B 107.9 . .
C3 N4 C5 110.9(2) . .
C3 N4 Cr1 114.14(19) . 2_665
C5 N4 Cr1 111.44(19) . 2_665
C3 N4 Cr1 110.47(19) . .
C5 N4 Cr1 118.3(2) . .
Cr1 N4 Cr1 90.21(10) 2_665 .
N4 C5 C6 115.3(3) . .
N4 C5 H5A 108.4 . .
C6 C5 H5A 108.4 . .
N4 C5 H5B 108.4 . .
C6 C5 H5B 108.4 . .
H5A C5 H5B 107.5 . .
C5 C6 S7 107.5(2) . .
C5 C6 H6A 110.2 . .
S7 C6 H6A 110.2 . .
C5 C6 H6B 110.2 . .
S7 C6 H6B 110.2 . .
H6A C6 H6B 108.5 . .
C6 S7 C8 105.68(15) . .
C6 S7 Cr1 89.32(11) . .
C8 S7 Cr1 118.54(11) . .
C10 C8 C11 110.4(3) . .
C10 C8 C9 110.5(3) . .
C11 C8 C9 111.5(3) . .
C10 C8 S7 103.6(2) . .
C11 C8 S7 109.5(2) . .
C9 C8 S7 111.1(2) . .
C8 C9 H9A 109.5 . .
C8 C9 H9B 109.5 . .
H9A C9 H9B 109.5 . .
C8 C9 H9C 109.5 . .
H9A C9 H9C 109.5 . .
H9B C9 H9C 109.5 . .
C8 C10 H10A 109.5 . .
C8 C10 H10B 109.5 . .
H10A C10 H10B 109.5 . .
C8 C10 H10C 109.5 . .
H10A C10 H10C 109.5 . .
H10B C10 H10C 109.5 . .
C8 C11 H11A 109.5 . .
C8 C11 H11B 109.5 . .
H11A C11 H11B 109.5 . .
C8 C11 H11C 109.5 . .
H11A C11 H11C 109.5 . .
H11B C11 H11C 109.5 . .
C13 C12 C14 112.0(3) . .
C13 C12 C15 111.0(3) . .
C14 C12 C15 109.7(3) . .
C13 C12 S1 110.8(2) . .
C14 C12 S1 104.6(2) . .
C15 C12 S1 108.6(2) . .
C12 C13 H13A 109.5 . .
C12 C13 H13B 109.5 . .
H13A C13 H13B 109.5 . .
C12 C13 H13C 109.5 . .
H13A C13 H13C 109.5 . .
H13B C13 H13C 109.5 . .
C12 C14 H14A 109.5 . .
C12 C14 H14B 109.5 . .
H14A C14 H14B 109.5 . .
C12 C14 H14C 109.5 . .
H14A C14 H14C 109.5 . .
H14B C14 H14C 109.5 . .
C12 C15 H15A 109.5 . .
C12 C15 H15B 109.5 . .
H15A C15 H15B 109.5 . .
C12 C15 H15C 109.5 . .
H15A C15 H15C 109.5 . .
H15B C15 H15C 109.5 . .

loop_
_geom_bond_atom_site_label_1
_geom_bond_atom_site_label_2
_geom_bond_distance
_geom_bond_site_symmetry_2
Cr1 N4 2.071(2) 2_665
Cr1 N4 2.076(3) .
Cr1 Cl1 2.3584(11) .
Cr1 S1 2.5655(10) .
Cr1 S7 2.6854(12) .
Cr1 Cr1 2.9381(11) 2_665
S1 C2 1.826(3) .
S1 C12 1.863(3) .
C2 C3 1.526(4) .
C2 H2A 0.9900 .
C2 H2B 0.9900 .
C3 N4 1.478(4) .
C3 H3A 0.9900 .
C3 H3B 0.9900 .
N4 C5 1.484(4) .
N4 Cr1 2.071(2) 2_665
C5 C6 1.508(4) .
C5 H5A 0.9900 .
C5 H5B 0.9900 .
C6 S7 1.821(3) .
C6 H6A 0.9900 .
C6 H6B 0.9900 .
S7 C8 1.854(3) .
C8 C10 1.517(5) .
C8 C11 1.520(5) .
C8 C9 1.521(5) .
C9 H9A 0.9800 .
C9 H9B 0.9800 .
C9 H9C 0.9800 .
C10 H10A 0.9800 .
C10 H10B 0.9800 .
C10 H10C 0.9800 .
C11 H11A 0.9800 .
C11 H11B 0.9800 .
C11 H11C 0.9800 .
C12 C13 1.523(5) .
C12 C14 1.524(5) .
C12 C15 1.530(4) .
C13 H13A 0.9800 .
C13 H13B 0.9800 .
C13 H13C 0.9800 .
C14 H14A 0.9800 .
C14 H14B 0.9800 .
C14 H14C 0.9800 .
C15 H15A 0.9800 .
C15 H15B 0.9800 .
C15 H15C 0.9800 .

loop_
_geom_torsion_atom_site_label_1
_geom_torsion_atom_site_label_2
_geom_torsion_atom_site_label_3
_geom_torsion_atom_site_label_4
_geom_torsion
_geom_torsion_site_symmetry_1
_geom_torsion_site_symmetry_4
N4 Cr1 S1 C2 63.86(19) 2_665 .
N4 Cr1 S1 C2 -9.62(13) . .
Cl1 Cr1 S1 C2 171.56(11) . .
S7 Cr1 S1 C2 -88.30(11) . .
Cr1 Cr1 S1 C2 12.34(11) 2_665 .
N4 Cr1 S1 C12 -44.8(2) 2_665 .
N4 Cr1 S1 C12 -118.30(14) . .
Cl1 Cr1 S1 C12 62.89(12) . .
S7 Cr1 S1 C12 163.03(12) . .
Cr1 Cr1 S1 C12 -96.34(13) 2_665 .
C12 S1 C2 C3 100.7(2) . .
Cr1 S1 C2 C3 -17.2(2) . .
S1 C2 C3 N4 50.6(3) . .
C2 C3 N4 C5 71.1(3) . .
C2 C3 N4 Cr1 -162.0(2) . 2_665
C2 C3 N4 Cr1 -62.1(3) . .
N4 Cr1 N4 C3 -116.0(2) 2_665 .
Cl1 Cr1 N4 C3 59.7(16) . .
S1 Cr1 N4 C3 37.02(18) . .
S7 Cr1 N4 C3 137.03(19) . .
Cr1 Cr1 N4 C3 -116.0(2) 2_665 .
N4 Cr1 N4 C5 114.7(2) 2_665 .
Cl1 Cr1 N4 C5 -69.7(16) . .
S1 Cr1 N4 C5 -92.3(2) . .
S7 Cr1 N4 C5 7.66(19) . .
Cr1 Cr1 N4 C5 114.7(2) 2_665 .
N4 Cr1 N4 Cr1 0.0 2_665 2_665
Cl1 Cr1 N4 Cr1 175.7(14) . 2_665
S1 Cr1 N4 Cr1 152.99(9) . 2_665
S7 Cr1 N4 Cr1 -107.00(8) . 2_665
C3 N4 C5 C6 -103.4(3) . .
Cr1 N4 C5 C6 128.3(2) 2_665 .
Cr1 N4 C5 C6 25.8(3) . .
N4 C5 C6 S7 -58.4(3) . .
C5 C6 S7 C8 170.4(2) . .
C5 C6 S7 Cr1 50.9(2) . .
N4 Cr1 S7 C6 -116.97(13) 2_665 .
N4 Cr1 S7 C6 -30.18(13) . .
Cl1 Cr1 S7 C6 146.79(11) . .
S1 Cr1 S7 C6 49.68(11) . .
Cr1 Cr1 S7 C6 -72.74(11) 2_665 .
N4 Cr1 S7 C8 135.49(14) 2_665 .
N4 Cr1 S7 C8 -137.72(13) . .
Cl1 Cr1 S7 C8 39.26(12) . .
S1 Cr1 S7 C8 -57.86(12) . .
Cr1 Cr1 S7 C8 179.72(12) 2_665 .
C6 S7 C8 C10 177.3(2) . .
Cr1 S7 C8 C10 -84.7(2) . .
C6 S7 C8 C11 59.6(3) . .
Cr1 S7 C8 C11 157.53(19) . .
C6 S7 C8 C9 -64.0(3) . .
Cr1 S7 C8 C9 33.9(3) . .
C2 S1 C12 C13 -56.8(2) . .
Cr1 S1 C12 C13 47.2(3) . .
C2 S1 C12 C14 -177.7(2) . .
Cr1 S1 C12 C14 -73.6(2) . .
C2 S1 C12 C15 65.3(3) . .
Cr1 S1 C12 C15 169.3(2) . .
